data_1100685
loop_
_publ_author_name
'Ranjbar, Maryam'
'Aghabozorg, Hossein'
'Moghimi, Abolghasem'

_publ_section_title
;
 Crystal Structure of a Binuclear Seven-Coordinate Tin(IV) Complex
;
_journal_name_full
;
 Analytical Sciences: X-ray Structure Analysis Online
;
_journal_page_first x71
_journal_page_last x72
_journal_paper_doi 10.2116/analscix.19.x71
_journal_volume 19
_journal_year 2003
_chemical_formula_moiety 'C7 H7 N1 O7 Sn1 2(H2 O)'
_chemical_formula_sum 'C7 H11 N O9 Sn'
_chemical_formula_weight 371.86
_space_group_IT_number 2
_symmetry_cell_setting triclinic
_symmetry_space_group_name_Hall '-P 1'
_symmetry_space_group_name_H-M 'P -1'
_atom_sites_solution_hydrogens mixed
_atom_sites_solution_primary direct
_atom_sites_solution_secondary difmap
_cell_angle_alpha 85.42(3)
_cell_angle_beta 82.92(3)
_cell_angle_gamma 74.83(3)
_cell_formula_units_Z 2
_cell_length_a 6.5534(13)
_cell_length_b 7.4907(15)
_cell_length_c 12.030(2)
_cell_measurement_reflns_used 24
_cell_measurement_temperature 293(2)
_cell_measurement_theta_max 15.0
_cell_measurement_theta_min 10.0
_cell_volume 564.9(2)
_diffrn_ambient_temperature 293(2)
_diffrn_measured_fraction_theta_full 0.997
_diffrn_measured_fraction_theta_max 0.997
_diffrn_measurement_device_type 'Siemens P3/PC'
_diffrn_measurement_method '\q/2\q scans'
_diffrn_radiation_monochromator graphite
_diffrn_radiation_source 'fine-focus sealed tube'
_diffrn_radiation_type MoK\a
_diffrn_radiation_wavelength 0.71073
_diffrn_reflns_av_R_equivalents 0.0288
_diffrn_reflns_av_sigmaI/netI 0.0337
_diffrn_reflns_limit_h_max 8
_diffrn_reflns_limit_h_min 0
_diffrn_reflns_limit_k_max 10
_diffrn_reflns_limit_k_min -9
_diffrn_reflns_limit_l_max 16
_diffrn_reflns_limit_l_min -16
_diffrn_reflns_number 3258
_diffrn_reflns_theta_full 29.06
_diffrn_reflns_theta_max 29.06
_diffrn_reflns_theta_min 2.82
_diffrn_standards_interval_count 97
_diffrn_standards_number 3
_exptl_absorpt_coefficient_mu 2.305
_exptl_absorpt_correction_T_max 0.49
_exptl_absorpt_correction_T_min 0.25
_exptl_absorpt_correction_type psi-scan
_exptl_absorpt_process_details 'North et al. (1968)'
_exptl_crystal_colour yellow
_exptl_crystal_density_diffrn 2.186
_exptl_crystal_density_method 'not measured'
_exptl_crystal_description plate
_exptl_crystal_F_000 364
_exptl_crystal_size_max 0.2
_exptl_crystal_size_mid 0.05
_exptl_crystal_size_min 0.03
_refine_diff_density_max 3.248
_refine_diff_density_min -2.550
_refine_diff_density_rms 0.292
_refine_ls_extinction_method none
_refine_ls_goodness_of_fit_ref 1.026
_refine_ls_hydrogen_treatment constr
_refine_ls_matrix_type full
_refine_ls_number_parameters 163
_refine_ls_number_reflns 3008
_refine_ls_number_restraints 0
_refine_ls_restrained_S_all 1.026
_refine_ls_R_factor_all 0.0608
_refine_ls_R_factor_gt 0.0528
_refine_ls_shift/su_max 0.001
_refine_ls_shift/su_mean 0.000
_refine_ls_structure_factor_coef Fsqd
_refine_ls_weighting_details 'calc w=1/[\s^2^(Fo^2^)+(0.1161P)^2^] where P=(Fo^2^+2Fc^2^)/3'
_refine_ls_weighting_scheme calc
_refine_ls_wR_factor_gt 0.1371
_refine_ls_wR_factor_ref 0.1400
_reflns_number_gt 2641
_reflns_number_total 3008
_reflns_threshold_expression I>2\s(I)
_cod_depositor_comments
;
The following automatic conversions were performed:
'_symmetry_cell_setting' value 'Triclinic' changed to 'triclinic'
according to '/home/saulius/struct/CIF-dictionaries/cif_core.dic'
dictionary named 'cif_core.dic' version 2.4.1 from 2010-06-29.

Automatic conversion script
Id: cif_fix_enum 1527 2010-12-29 10:47:43Z saulius 

The following automatic conversions were performed:

'_atom_sites_solution_hydrogens' value 'difmap and geom' was changed
to 'mixed'.

Automatic conversion script
Id: cif_fix_values 6452 2018-10-05 10:23:21Z andrius 
;
_cod_database_code 1100685

loop_
_symmetry_equiv_pos_as_xyz
'x, y, z'
'-x, -y, -z'

loop_
_atom_site_label
_atom_site_type_symbol
_atom_site_fract_x
_atom_site_fract_y
_atom_site_fract_z
_atom_site_U_iso_or_equiv
_atom_site_adp_type
_atom_site_occupancy
_atom_site_symmetry_multiplicity
_atom_site_calc_flag
_atom_site_refinement_flags
_atom_site_disorder_assembly
_atom_site_disorder_group
Sn1 Sn 1.00563(4) 0.43188(4) -0.13313(2) 0.02346(14) Uani 1 1 d . . .
O1 O 1.3169(6) 0.2358(6) -0.1831(3) 0.0313(8) Uani 1 1 d . . .
O2 O 1.5301(6) 0.0669(7) -0.3163(4) 0.0444(11) Uani 1 1 d . . .
O3 O 0.6890(6) 0.5563(6) -0.1965(3) 0.0351(9) Uani 1 1 d . . .
O4 O 0.4794(6) 0.5761(7) -0.3322(4) 0.0402(10) Uani 1 1 d . . .
O5 O 0.9080(7) 0.2016(6) -0.0751(4) 0.0381(9) Uani 1 1 d . . .
H5 H 0.7893 0.1923 -0.0323 0.050 Uiso 1 1 d . . .
O6 O 0.8198(6) 0.5851(5) -0.0029(3) 0.0312(8) Uani 1 1 d . . .
H6 H 0.7020 0.6615 -0.0183 0.050 Uiso 1 1 d . . .
C1 C 1.3602(8) 0.1711(7) -0.2810(4) 0.0275(9) Uani 1 1 d . . .
C2 C 1.1844(7) 0.2289(7) -0.3549(4) 0.0245(9) Uani 1 1 d . . .
C3 C 1.1918(9) 0.1709(8) -0.4627(5) 0.0343(11) Uani 1 1 d . . .
H3A H 1.3156 0.0951 -0.4970 0.041 Uiso 1 1 calc R . .
C4 C 1.0109(10) 0.2287(9) -0.5178(5) 0.0378(12) Uani 1 1 d . . .
H4A H 1.0124 0.1911 -0.5898 0.045 Uiso 1 1 calc R . .
C5 C 0.8278(9) 0.3420(8) -0.4665(4) 0.0303(10) Uani 1 1 d . . .
H5A H 0.7051 0.3810 -0.5027 0.036 Uiso 1 1 calc R . .
C6 C 0.8329(7) 0.3958(7) -0.3591(4) 0.0237(8) Uani 1 1 d . . .
C7 C 0.6492(7) 0.5198(7) -0.2923(4) 0.0272(9) Uani 1 1 d . . .
N1 N 1.0062(6) 0.3394(5) -0.3073(3) 0.0213(7) Uani 1 1 d . . .
O1W O 1.1001(7) 0.6501(5) -0.2047(4) 0.0353(8) Uani 1 1 d . . .
H1WA H 1.2276 0.6718 -0.2270 0.050 Uiso 1 1 d . . .
H1WB H 1.0520 0.7746 -0.2121 0.050 Uiso 1 1 d . . .
O2W O 0.4300(9) 0.8390(7) -0.0643(5) 0.0543(12) Uani 1 1 d . . .
H2WB H 0.3995 0.9564 -0.0923 0.050 Uiso 1 1 d . . .
H2WA H 0.5149 0.7475 -0.1074 0.050 Uiso 1 1 d . . .
O3W O 0.1141(8) 0.0184(6) 0.2124(5) 0.0509(12) Uani 1 1 d . . .
H3WA H 0.2351 0.0103 0.2422 0.050 Uiso 1 1 d . . .
H3WB H 0.1060 -0.0621 0.1629 0.050 Uiso 1 1 d . . .

loop_
_atom_site_aniso_label
_atom_site_aniso_U_11
_atom_site_aniso_U_22
_atom_site_aniso_U_33
_atom_site_aniso_U_23
_atom_site_aniso_U_13
_atom_site_aniso_U_12
Sn1 0.02317(19) 0.0306(2) 0.01369(19) -0.01007(12) -0.00131(11) 0.00067(12)
O1 0.0271(17) 0.042(2) 0.0190(17) -0.0121(15) -0.0036(13) 0.0046(14)
O2 0.031(2) 0.056(3) 0.036(2) -0.021(2) -0.0045(17) 0.0141(18)
O3 0.0254(16) 0.054(2) 0.0197(17) -0.0167(16) -0.0028(13) 0.0053(15)
O4 0.0256(18) 0.064(3) 0.025(2) -0.0120(18) -0.0056(14) 0.0028(17)
O5 0.044(2) 0.040(2) 0.029(2) -0.0098(16) 0.0011(17) -0.0087(17)
O6 0.0246(16) 0.044(2) 0.0175(17) -0.0185(15) -0.0037(13) 0.0099(14)
C1 0.027(2) 0.032(2) 0.018(2) -0.0101(17) -0.0003(17) 0.0042(18)
C2 0.025(2) 0.028(2) 0.016(2) -0.0088(17) -0.0003(16) 0.0018(17)
C3 0.036(3) 0.043(3) 0.020(2) -0.014(2) -0.001(2) 0.000(2)
C4 0.046(3) 0.053(3) 0.013(2) -0.014(2) -0.005(2) -0.006(3)
C5 0.033(2) 0.043(3) 0.015(2) -0.0071(19) -0.0059(18) -0.005(2)
C6 0.025(2) 0.031(2) 0.0124(19) -0.0065(16) -0.0007(16) -0.0022(17)
C7 0.021(2) 0.040(3) 0.018(2) -0.0066(19) -0.0024(16) -0.0028(18)
N1 0.0217(17) 0.0237(17) 0.0156(18) -0.0052(14) 0.0006(14) -0.0006(14)
O1W 0.0337(19) 0.0306(18) 0.038(2) -0.0060(16) 0.0051(16) -0.0038(15)
O2W 0.058(3) 0.048(3) 0.045(3) -0.005(2) 0.009(2) 0.002(2)
O3W 0.052(3) 0.039(2) 0.061(3) -0.012(2) -0.021(2) 0.000(2)

loop_
_atom_type_symbol
_atom_type_description
_atom_type_scat_dispersion_real
_atom_type_scat_dispersion_imag
_atom_type_scat_source
C C 0.0033 0.0016 'International Tables Vol C Tables 4.2.6.8 and 6.1.1.4'
H H 0.0000 0.0000 'International Tables Vol C Tables 4.2.6.8 and 6.1.1.4'
N N 0.0061 0.0033 'International Tables Vol C Tables 4.2.6.8 and 6.1.1.4'
O O 0.0106 0.0060 'International Tables Vol C Tables 4.2.6.8 and 6.1.1.4'
Sn Sn -0.6537 1.4246 'International Tables Vol C Tables 4.2.6.8 and 6.1.1.4'

loop_
_geom_angle_atom_site_label_1
_geom_angle_atom_site_label_2
_geom_angle_atom_site_label_3
_geom_angle
_geom_angle_site_symmetry_1
_geom_angle_site_symmetry_3
_geom_angle_publ_flag
O1W Sn1 O5 174.52(16) . . ?
O1W Sn1 O6 92.57(17) . . ?
O5 Sn1 O6 91.75(17) . . ?
O1W Sn1 O6 92.94(18) . 2_765 ?
O5 Sn1 O6 91.72(18) . 2_765 ?
O6 Sn1 O6 69.56(16) . 2_765 ?
O1W Sn1 O1 92.91(16) . . ?
O5 Sn1 O1 85.48(17) . . ?
O6 Sn1 O1 144.74(14) . . ?
O6 Sn1 O1 75.39(14) 2_765 . ?
O1W Sn1 O3 87.99(18) . . ?
O5 Sn1 O3 89.93(18) . . ?
O6 Sn1 O3 74.57(14) . . ?
O6 Sn1 O3 144.13(14) 2_765 . ?
O1 Sn1 O3 140.42(14) . . ?
O1W Sn1 N1 87.76(16) . . ?
O5 Sn1 N1 86.76(16) . . ?
O6 Sn1 N1 144.39(14) . . ?
O6 Sn1 N1 146.01(14) 2_765 . ?
O1 Sn1 N1 70.65(14) . . ?
O3 Sn1 N1 69.85(14) . . ?
C1 O1 Sn1 121.2(3) . . ?
C7 O3 Sn1 121.6(3) . . ?
Sn1 O6 Sn1 110.44(16) . 2_765 ?
O2 C1 O1 125.2(5) . . ?
O2 C1 C2 119.4(5) . . ?
O1 C1 C2 115.3(4) . . ?
N1 C2 C3 120.1(5) . . ?
N1 C2 C1 114.2(4) . . ?
C3 C2 C1 125.6(4) . . ?
C4 C3 C2 118.5(5) . . ?
C3 C4 C5 120.4(5) . . ?
C4 C5 C6 117.9(5) . . ?
N1 C6 C5 121.2(5) . . ?
N1 C6 C7 114.1(4) . . ?
C5 C6 C7 124.7(4) . . ?
O4 C7 O3 126.2(5) . . ?
O4 C7 C6 119.1(5) . . ?
O3 C7 C6 114.7(4) . . ?
C6 N1 C2 121.9(4) . . ?
C6 N1 Sn1 119.6(3) . . ?
C2 N1 Sn1 118.4(3) . . ?

loop_
_geom_bond_atom_site_label_1
_geom_bond_atom_site_label_2
_geom_bond_distance
_geom_bond_site_symmetry_2
_geom_bond_publ_flag
Sn1 O1W 1.992(4) . ?
Sn1 O5 2.036(4) . ?
Sn1 O6 2.084(3) . ?
Sn1 O6 2.086(4) 2_765 ?
Sn1 O1 2.225(4) . ?
Sn1 O3 2.241(4) . ?
Sn1 N1 2.258(4) . ?
O1 C1 1.281(6) . ?
O2 C1 1.229(6) . ?
O3 C7 1.277(6) . ?
O4 C7 1.226(6) . ?
O6 Sn1 2.086(4) 2_765 ?
C1 C2 1.495(7) . ?
C2 N1 1.335(6) . ?
C2 C3 1.391(7) . ?
C3 C4 1.382(8) . ?
C4 C5 1.381(8) . ?
C5 C6 1.391(6) . ?
C6 N1 1.319(6) . ?
C6 C7 1.501(6) . ?

loop_
_geom_torsion_atom_site_label_1
_geom_torsion_atom_site_label_2
_geom_torsion_atom_site_label_3
_geom_torsion_atom_site_label_4
_geom_torsion
_geom_torsion_site_symmetry_1
_geom_torsion_site_symmetry_2
_geom_torsion_site_symmetry_3
_geom_torsion_site_symmetry_4
_geom_torsion_publ_flag
O1W Sn1 O1 C1 -83.0(4) . . . . ?
O5 Sn1 O1 C1 91.8(4) . . . . ?
O6 Sn1 O1 C1 178.4(4) . . . . ?
O6 Sn1 O1 C1 -175.3(5) 2_765 . . . ?
O3 Sn1 O1 C1 7.4(6) . . . . ?
N1 Sn1 O1 C1 3.6(4) . . . . ?
O1W Sn1 O3 C7 90.3(5) . . . . ?
O5 Sn1 O3 C7 -84.6(5) . . . . ?
O6 Sn1 O3 C7 -176.5(5) . . . . ?
O6 Sn1 O3 C7 -177.5(4) 2_765 . . . ?
O1 Sn1 O3 C7 -1.8(6) . . . . ?
N1 Sn1 O3 C7 2.0(4) . . . . ?
O1W Sn1 O6 Sn1 -92.2(2) . . . 2_765 ?
O5 Sn1 O6 Sn1 91.2(2) . . . 2_765 ?
O6 Sn1 O6 Sn1 0.0 2_765 . . 2_765 ?
O1 Sn1 O6 Sn1 6.5(4) . . . 2_765 ?
O3 Sn1 O6 Sn1 -179.4(2) . . . 2_765 ?
N1 Sn1 O6 Sn1 178.07(17) . . . 2_765 ?
Sn1 O1 C1 O2 177.7(5) . . . . ?
Sn1 O1 C1 C2 -3.0(7) . . . . ?
O2 C1 C2 N1 178.8(5) . . . . ?
O1 C1 C2 N1 -0.4(7) . . . . ?
O2 C1 C2 C3 1.8(9) . . . . ?
O1 C1 C2 C3 -177.5(5) . . . . ?
N1 C2 C3 C4 -0.7(9) . . . . ?
C1 C2 C3 C4 176.2(5) . . . . ?
C2 C3 C4 C5 0.3(9) . . . . ?
C3 C4 C5 C6 0.4(9) . . . . ?
C4 C5 C6 N1 -0.5(8) . . . . ?
C4 C5 C6 C7 179.3(5) . . . . ?
Sn1 O3 C7 O4 177.4(5) . . . . ?
Sn1 O3 C7 C6 -2.6(7) . . . . ?
N1 C6 C7 O4 -178.3(5) . . . . ?
C5 C6 C7 O4 1.8(8) . . . . ?
N1 C6 C7 O3 1.7(7) . . . . ?
C5 C6 C7 O3 -178.2(5) . . . . ?
C5 C6 N1 C2 0.1(7) . . . . ?
C7 C6 N1 C2 -179.7(4) . . . . ?
C5 C6 N1 Sn1 179.8(4) . . . . ?
C7 C6 N1 Sn1 0.0(6) . . . . ?
C3 C2 N1 C6 0.5(8) . . . . ?
C1 C2 N1 C6 -176.7(4) . . . . ?
C3 C2 N1 Sn1 -179.2(4) . . . . ?
C1 C2 N1 Sn1 3.6(6) . . . . ?
O1W Sn1 N1 C6 -89.6(4) . . . . ?
O5 Sn1 N1 C6 90.2(4) . . . . ?
O6 Sn1 N1 C6 1.7(5) . . . . ?
O6 Sn1 N1 C6 178.5(3) 2_765 . . . ?
O1 Sn1 N1 C6 176.6(4) . . . . ?
O3 Sn1 N1 C6 -0.9(3) . . . . ?
O1W Sn1 N1 C2 90.1(4) . . . . ?
O5 Sn1 N1 C2 -90.1(4) . . . . ?
O6 Sn1 N1 C2 -178.6(3) . . . . ?
O6 Sn1 N1 C2 -1.8(5) 2_765 . . . ?
O1 Sn1 N1 C2 -3.7(3) . . . . ?
O3 Sn1 N1 C2 178.8(4) . . . . ?
